data_1501551
loop_
_publ_author_name
'Adam Duong'
'Marc-Andr\'e Dubois'
'Thierry Maris'
'Val\'erie M\'etivaud'
'Ji-Hyun Yi'
'Antonio Nanci'
'Alain Rochefort'
'Wuest,James D'

_publ_section_title
;
 Engineering Homologous Molecular Organization in 2D and 3D.
 Cocrystallization of Pyridyl-Substituted Diaminotriazines with
 Alkanecarboxylic Acids
;
_journal_name_full 'The Journal of Physical Chemistry C'
_journal_page_first 12908
_journal_page_last 12919
_journal_paper_doi 10.1021/jp201119g
_journal_volume 115
_journal_year 2011
_chemical_compound_source 'Synthesized by the authors. See text'
_chemical_formula_moiety 'C14 H12 N6, 2(C9 H18 O2)'
_chemical_formula_sum 'C32 H48 N6 O4'
_chemical_formula_weight 580.76
_space_group_IT_number 15
_symmetry_cell_setting monoclinic
_symmetry_space_group_name_Hall '-C 2yc'
_symmetry_space_group_name_H-M 'C 1 2/c 1'
_atom_sites_solution_hydrogens geom
_atom_sites_solution_primary direct
_atom_sites_solution_secondary difmap
_audit_creation_method SHELXL-97
_cell_angle_alpha 90
_cell_angle_beta 102.299(5)
_cell_angle_gamma 90
_cell_formula_units_Z 8
_cell_length_a 58.554(7)
_cell_length_b 7.9545(10)
_cell_length_c 14.0407(15)
_cell_measurement_reflns_used 3945
_cell_measurement_temperature 150
_cell_measurement_theta_max 54.27
_cell_measurement_theta_min 4.64
_cell_volume 6389.6(13)
_computing_cell_refinement 'SAINT V7.68A(Bruker AXS, 2009)'
_computing_data_collection 'APEX2  (Bruker AXS, 2009)'
_computing_data_reduction 'SAINT V7.68A(Bruker AXS, 2009)'
_computing_molecular_graphics 'SHELXTL v6.12 (Bruker AXS, 2001)'
_computing_publication_material 'UdMX (Maris, 2004)'
_computing_structure_refinement 'SHELXL97 (Sheldrick, 2008)'
_computing_structure_solution 'SIR2004 (Burla et al., 2004)'
_diffrn_ambient_temperature 150
_diffrn_detector_area_resol_mean 8.3
_diffrn_measured_fraction_theta_full 0.962
_diffrn_measured_fraction_theta_max 0.962
_diffrn_measurement_device_type 'Bruker Microstar'
_diffrn_measurement_method \w
_diffrn_radiation_monochromator 'Helios optics'
_diffrn_radiation_source 'Rotating Anode'
_diffrn_radiation_type CuK\a
_diffrn_radiation_wavelength 1.54178
_diffrn_reflns_av_R_equivalents 0.113
_diffrn_reflns_av_sigmaI/netI 0.0858
_diffrn_reflns_limit_h_max 54
_diffrn_reflns_limit_h_min -63
_diffrn_reflns_limit_k_max 8
_diffrn_reflns_limit_k_min -7
_diffrn_reflns_limit_l_max 15
_diffrn_reflns_limit_l_min -15
_diffrn_reflns_number 48619
_diffrn_reflns_theta_full 57.55
_diffrn_reflns_theta_max 57.55
_diffrn_reflns_theta_min 3.09
_exptl_absorpt_coefficient_mu 0.646
_exptl_absorpt_correction_T_max 0.9808
_exptl_absorpt_correction_T_min 0.7193
_exptl_absorpt_correction_type multi-scan
_exptl_absorpt_process_details 'Sadabs (Sheldrick, 2008)'
_exptl_crystal_colour Colorless
_exptl_crystal_density_diffrn 1.208
_exptl_crystal_density_method 'not measured'
_exptl_crystal_description Plate
_exptl_crystal_F_000 2512
_exptl_crystal_size_max 0.15
_exptl_crystal_size_mid 0.15
_exptl_crystal_size_min 0.03
_refine_diff_density_max 0.423
_refine_diff_density_min -0.268
_refine_diff_density_rms 0.076
_refine_ls_extinction_method none
_refine_ls_goodness_of_fit_ref 1.037
_refine_ls_hydrogen_treatment constr
_refine_ls_matrix_type full
_refine_ls_number_parameters 381
_refine_ls_number_reflns 4231
_refine_ls_number_restraints 0
_refine_ls_restrained_S_all 1.037
_refine_ls_R_factor_all 0.1553
_refine_ls_R_factor_gt 0.0981
_refine_ls_shift/su_max 0.000
_refine_ls_shift/su_mean 0.000
_refine_ls_structure_factor_coef Fsqd
_refine_ls_weighting_details 'calc w=1/[\s^2^(Fo^2^)+(0.1639P)^2^+11.2748P] where P=(Fo^2^+2Fc^2^)/3'
_refine_ls_weighting_scheme calc
_refine_ls_wR_factor_gt 0.2534
_refine_ls_wR_factor_ref 0.2954
_reflns_number_gt 2484
_reflns_number_total 4231
_reflns_threshold_expression I>2\s(I)
_cod_data_source_file deposit.cif
_cod_data_source_block adam56
_cod_depositor_comments
;
 Updated values of the _geom_bond_atom_site_label_* data items to establish
 relationships between loop packets from different data loops.

 Antanas Vaitkus,
 2020-10-02
;
_cod_original_sg_symbol_H-M C2/c
_cod_database_code 1501551

loop_
_symmetry_equiv_pos_as_xyz
'x, y, z'
'-x, y, -z+1/2'
'x+1/2, y+1/2, z'
'-x+1/2, y+1/2, -z+1/2'
'-x, -y, -z'
'x, -y, z-1/2'
'-x+1/2, -y+1/2, -z'
'x+1/2, -y+1/2, z-1/2'

loop_
_atom_site_label
_atom_site_type_symbol
_atom_site_fract_x
_atom_site_fract_y
_atom_site_fract_z
_atom_site_U_iso_or_equiv
_atom_site_adp_type
_atom_site_occupancy
_atom_site_symmetry_multiplicity
_atom_site_calc_flag
_atom_site_refinement_flags
C1 C 0.57735(10) 0.3166(9) 0.2960(4) 0.0639(18) Uani 1 1 d .
H1 H 0.5777 0.3027 0.2291 0.077 Uiso 1 1 calc R
C2 C 0.55999(9) 0.4130(8) 0.3186(4) 0.0581(16) Uani 1 1 d .
H2 H 0.5488 0.4634 0.2678 0.070 Uiso 1 1 calc R
C3 C 0.55851(9) 0.4383(8) 0.4156(3) 0.0539(16) Uani 1 1 d .
C4 C 0.57578(9) 0.3558(8) 0.4852(4) 0.0611(17) Uani 1 1 d .
H4 H 0.5758 0.3661 0.5527 0.073 Uiso 1 1 calc R
C5 C 0.59259(10) 0.2604(9) 0.4552(4) 0.0647(18) Uani 1 1 d .
H5 H 0.6039 0.2055 0.5037 0.078 Uiso 1 1 calc R
C6 C 0.53994(9) 0.5407(8) 0.4433(3) 0.0522(15) Uani 1 1 d .
C7 C 0.51981(9) 0.5809(8) 0.3761(4) 0.0573(16) Uani 1 1 d .
H7 H 0.5180 0.5423 0.3108 0.069 Uiso 1 1 calc R
C8 C 0.50217(9) 0.6761(8) 0.4015(3) 0.0582(16) Uani 1 1 d .
H8 H 0.4886 0.7029 0.3534 0.070 Uiso 1 1 calc R
C9 C 0.50405(8) 0.7331(7) 0.4967(3) 0.0493(15) Uani 1 1 d .
C10 C 0.52411(9) 0.6899(8) 0.5652(3) 0.0571(16) Uani 1 1 d .
H10 H 0.5257 0.7252 0.6309 0.069 Uiso 1 1 calc R
C11 C 0.54168(9) 0.5962(9) 0.5385(4) 0.0617(17) Uani 1 1 d .
H11 H 0.5552 0.5692 0.5863 0.074 Uiso 1 1 calc R
C12 C 0.48518(9) 0.8333(8) 0.5223(4) 0.0547(16) Uani 1 1 d .
C13 C 0.45049(9) 0.9674(8) 0.4764(3) 0.0550(16) Uani 1 1 d .
C14 C 0.46953(9) 0.9696(8) 0.6359(4) 0.0525(15) Uani 1 1 d .
N1 N 0.59387(7) 0.2405(7) 0.3623(3) 0.0601(14) Uani 1 1 d .
N2 N 0.46703(7) 0.8727(6) 0.4509(3) 0.0554(13) Uani 1 1 d .
N3 N 0.45096(7) 1.0203(6) 0.5687(3) 0.0532(13) Uani 1 1 d .
N4 N 0.48749(7) 0.8787(6) 0.6174(3) 0.0530(13) Uani 1 1 d .
N5 N 0.43202(7) 1.0115(7) 0.4081(3) 0.0600(14) Uani 1 1 d .
H5A H 0.4309 0.9781 0.3475 0.072 Uiso 1 1 calc .
H5B H 0.4209 1.0740 0.4235 0.072 Uiso 1 1 calc .
N6 N 0.47011(7) 1.0135(6) 0.7286(3) 0.0540(13) Uani 1 1 d .
H6A H 0.4586 1.0729 0.7431 0.065 Uiso 1 1 calc .
H6B H 0.4820 0.9828 0.7751 0.065 Uiso 1 1 calc .
O1 O 0.61450(7) 0.1720(7) 0.1605(3) 0.0838(15) Uani 1 1 d .
O2 O 0.63191(7) 0.1185(6) 0.3132(3) 0.0793(14) Uani 1 1 d .
H2A H 0.6182 0.1290 0.3218 0.119 Uiso 1 1 calc .
C15 C 0.63180(10) 0.1315(8) 0.2181(4) 0.0637(17) Uani 1 1 d .
C16 C 0.65495(10) 0.0943(9) 0.1969(4) 0.0694(18) Uani 1 1 d .
H16A H 0.6597 -0.0199 0.2213 0.083 Uiso 1 1 calc R
H16B H 0.6664 0.1743 0.2340 0.083 Uiso 1 1 calc R
C17 C 0.65631(10) 0.1036(9) 0.0897(4) 0.0681(18) Uani 1 1 d .
H17A H 0.6459 0.0177 0.0524 0.082 Uiso 1 1 calc R
H17B H 0.6509 0.2154 0.0633 0.082 Uiso 1 1 calc R
C18 C 0.68105(10) 0.0746(9) 0.0770(4) 0.0662(17) Uani 1 1 d .
H18A H 0.6862 -0.0378 0.1033 0.079 Uiso 1 1 calc R
H18B H 0.6914 0.1588 0.1164 0.079 Uiso 1 1 calc R
C19 C 0.68419(10) 0.0850(9) -0.0281(4) 0.0663(18) Uani 1 1 d .
H19A H 0.6747 -0.0042 -0.0669 0.080 Uiso 1 1 calc R
H19B H 0.6782 0.1947 -0.0560 0.080 Uiso 1 1 calc R
C20 C 0.70926(10) 0.0659(9) -0.0369(4) 0.0672(18) Uani 1 1 d .
H20A H 0.7151 -0.0435 -0.0082 0.081 Uiso 1 1 calc R
H20B H 0.7186 0.1549 0.0025 0.081 Uiso 1 1 calc R
C21 C 0.71359(10) 0.0746(10) -0.1398(4) 0.0735(19) Uani 1 1 d .
H21A H 0.7052 -0.0193 -0.1782 0.088 Uiso 1 1 calc R
H21B H 0.7069 0.1807 -0.1703 0.088 Uiso 1 1 calc R
C22 C 0.73862(11) 0.0663(12) -0.1457(4) 0.091(2) Uani 1 1 d .
H22A H 0.7452 -0.0409 -0.1162 0.110 Uiso 1 1 calc R
H22B H 0.7471 0.1587 -0.1060 0.110 Uiso 1 1 calc R
C23 C 0.74331(12) 0.0782(13) -0.2474(5) 0.106(3) Uani 1 1 d .
H23A H 0.7379 -0.0248 -0.2835 0.160 Uiso 1 1 calc R
H23B H 0.7601 0.0922 -0.2433 0.160 Uiso 1 1 calc R
H23C H 0.7349 0.1749 -0.2812 0.160 Uiso 1 1 calc R
O3 O 0.42476(6) 1.2001(6) 0.7367(2) 0.0657(12) Uani 1 1 d .
O4 O 0.41333(6) 1.1897(6) 0.5759(2) 0.0714(13) Uani 1 1 d .
H4A H 0.4277 1.1755 0.5791 0.107 Uiso 1 1 calc .
C24 C 0.40981(10) 1.2273(9) 0.6626(4) 0.0635(18) Uani 1 1 d .
C25 C 0.38666(9) 1.3021(9) 0.6613(4) 0.0647(18) Uani 1 1 d .
H25A H 0.3744 1.2252 0.6264 0.078 Uiso 1 1 calc R
H25B H 0.3853 1.4089 0.6244 0.078 Uiso 1 1 calc R
C26 C 0.38215(10) 1.3366(9) 0.7624(4) 0.0680(18) Uani 1 1 d .
H26A H 0.3858 1.2337 0.8024 0.082 Uiso 1 1 calc R
H26B H 0.3930 1.4259 0.7936 0.082 Uiso 1 1 calc R
C27 C 0.35732(10) 1.3900(9) 0.7632(4) 0.0677(18) Uani 1 1 d .
H27A H 0.3463 1.3096 0.7237 0.081 Uiso 1 1 calc R
H27B H 0.3544 1.5021 0.7324 0.081 Uiso 1 1 calc R
C28 C 0.35264(9) 1.3974(9) 0.8653(4) 0.0656(18) Uani 1 1 d .
H28A H 0.3578 1.2902 0.8988 0.079 Uiso 1 1 calc R
H28B H 0.3623 1.4881 0.9016 0.079 Uiso 1 1 calc R
C29 C 0.32752(10) 1.4274(9) 0.8708(4) 0.0687(18) Uani 1 1 d .
H29A H 0.3176 1.3417 0.8308 0.082 Uiso 1 1 calc R
H29B H 0.3226 1.5389 0.8425 0.082 Uiso 1 1 calc R
C30 C 0.32343(10) 1.4205(9) 0.9751(4) 0.0676(18) Uani 1 1 d .
H30A H 0.3291 1.3112 1.0045 0.081 Uiso 1 1 calc R
H30B H 0.3328 1.5101 1.0141 0.081 Uiso 1 1 calc R
C31 C 0.29811(10) 1.4418(10) 0.9805(4) 0.075(2) Uani 1 1 d .
H31A H 0.2887 1.3533 0.9406 0.090 Uiso 1 1 calc R
H31B H 0.2925 1.5518 0.9519 0.090 Uiso 1 1 calc R
C32 C 0.29395(12) 1.4325(11) 1.0840(5) 0.091(2) Uani 1 1 d .
H32A H 0.3022 1.5252 1.1228 0.136 Uiso 1 1 calc R
H32B H 0.2998 1.3252 1.1137 0.136 Uiso 1 1 calc R
H32C H 0.2772 1.4411 1.0822 0.136 Uiso 1 1 calc R

loop_
_atom_site_aniso_label
_atom_site_aniso_U_11
_atom_site_aniso_U_22
_atom_site_aniso_U_33
_atom_site_aniso_U_23
_atom_site_aniso_U_13
_atom_site_aniso_U_12
C1 0.069(4) 0.086(5) 0.039(3) -0.005(3) 0.016(3) 0.006(4)
C2 0.065(3) 0.074(5) 0.035(3) 0.002(3) 0.012(2) 0.005(3)
C3 0.059(3) 0.068(5) 0.036(3) 0.000(3) 0.012(2) -0.003(3)
C4 0.071(4) 0.082(5) 0.032(3) -0.002(3) 0.014(3) 0.003(3)
C5 0.061(3) 0.086(5) 0.048(3) 0.005(3) 0.013(3) 0.006(3)
C6 0.055(3) 0.068(5) 0.035(3) 0.003(3) 0.012(2) -0.001(3)
C7 0.068(4) 0.071(5) 0.035(3) 0.000(3) 0.015(3) 0.000(3)
C8 0.064(3) 0.081(5) 0.030(3) 0.007(3) 0.010(2) 0.003(3)
C9 0.060(3) 0.054(4) 0.034(3) 0.005(3) 0.012(2) -0.002(3)
C10 0.064(3) 0.077(5) 0.031(3) -0.006(3) 0.012(2) 0.001(3)
C11 0.062(3) 0.086(5) 0.037(3) 0.004(3) 0.010(2) 0.004(3)
C12 0.061(3) 0.067(5) 0.036(3) 0.000(3) 0.011(2) -0.003(3)
C13 0.057(3) 0.074(5) 0.036(3) 0.002(3) 0.014(3) -0.001(3)
C14 0.058(3) 0.066(5) 0.036(3) 0.000(3) 0.015(2) -0.003(3)
N1 0.063(3) 0.079(4) 0.040(3) -0.003(2) 0.016(2) 0.003(3)
N2 0.061(3) 0.079(4) 0.027(2) 0.002(2) 0.013(2) -0.002(3)
N3 0.063(3) 0.069(4) 0.030(2) -0.004(2) 0.0135(19) 0.000(2)
N4 0.066(3) 0.070(4) 0.025(2) 0.005(2) 0.0140(19) -0.002(3)
N5 0.066(3) 0.083(4) 0.030(2) -0.001(2) 0.009(2) 0.009(3)
N6 0.072(3) 0.070(4) 0.023(2) -0.002(2) 0.0156(18) 0.006(2)
O1 0.066(3) 0.137(5) 0.049(2) -0.004(3) 0.012(2) -0.002(3)
O2 0.080(3) 0.120(4) 0.042(2) 0.006(2) 0.0214(18) 0.015(3)
C15 0.065(4) 0.072(5) 0.053(4) -0.009(3) 0.009(3) -0.005(3)
C16 0.063(4) 0.093(6) 0.054(3) 0.004(3) 0.015(3) -0.001(3)
C17 0.074(4) 0.085(6) 0.045(3) 0.002(3) 0.014(3) -0.001(3)
C18 0.073(4) 0.080(5) 0.047(3) 0.002(3) 0.016(3) 0.002(3)
C19 0.074(4) 0.079(5) 0.046(3) -0.001(3) 0.013(3) -0.002(3)
C20 0.071(4) 0.082(5) 0.050(3) 0.004(3) 0.015(3) 0.000(3)
C21 0.072(4) 0.098(6) 0.051(3) -0.005(3) 0.015(3) 0.001(4)
C22 0.072(4) 0.145(8) 0.059(4) -0.004(4) 0.018(3) -0.001(4)
C23 0.102(5) 0.164(9) 0.063(4) -0.002(5) 0.036(4) 0.003(5)
O3 0.075(2) 0.087(4) 0.036(2) 0.002(2) 0.0129(18) 0.007(2)
O4 0.077(3) 0.100(4) 0.039(2) -0.007(2) 0.0151(17) 0.015(2)
C24 0.071(4) 0.084(5) 0.037(3) 0.007(3) 0.015(3) -0.003(3)
C25 0.069(4) 0.083(5) 0.043(3) 0.003(3) 0.013(3) 0.005(3)
C26 0.075(4) 0.089(6) 0.042(3) -0.003(3) 0.016(3) 0.004(3)
C27 0.069(4) 0.080(5) 0.055(3) -0.005(3) 0.014(3) 0.002(3)
C28 0.073(4) 0.080(5) 0.045(3) -0.002(3) 0.016(3) 0.004(3)
C29 0.070(4) 0.087(6) 0.051(3) 0.006(3) 0.016(3) 0.001(3)
C30 0.082(4) 0.075(5) 0.047(3) -0.004(3) 0.016(3) 0.001(3)
C31 0.072(4) 0.092(6) 0.065(4) 0.002(4) 0.024(3) -0.003(4)
C32 0.102(5) 0.114(7) 0.065(4) -0.005(4) 0.037(4) -0.007(4)

loop_
_atom_type_symbol
_atom_type_description
_atom_type_scat_dispersion_real
_atom_type_scat_dispersion_imag
_atom_type_scat_source
C C 0.0181 0.0091 'International Tables Vol C Tables 4.2.6.8 and 6.1.1.4'
H H 0.0000 0.0000 'International Tables Vol C Tables 4.2.6.8 and 6.1.1.4'
N N 0.0311 0.0180 'International Tables Vol C Tables 4.2.6.8 and 6.1.1.4'
O O 0.0492 0.0322 'International Tables Vol C Tables 4.2.6.8 and 6.1.1.4'

loop_
_geom_angle_atom_site_label_1
_geom_angle_atom_site_label_2
_geom_angle_atom_site_label_3
_geom_angle
_geom_angle_publ_flag
N1 C1 C2 123.9(5) y
N1 C1 H1 118.0 ?
C2 C1 H1 118.0 ?
C1 C2 C3 120.7(5) y
C1 C2 H2 119.6 ?
C3 C2 H2 119.6 ?
C2 C3 C4 115.1(5) y
C2 C3 C6 122.6(5) y
C4 C3 C6 122.3(4) y
C5 C4 C3 119.9(5) y
C5 C4 H4 120.0 ?
C3 C4 H4 120.0 ?
N1 C5 C4 123.8(5) y
N1 C5 H5 118.1 ?
C4 C5 H5 118.1 ?
C7 C6 C11 117.4(5) y
C7 C6 C3 121.1(5) y
C11 C6 C3 121.4(5) y
C6 C7 C8 121.6(5) y
C6 C7 H7 119.2 ?
C8 C7 H7 119.2 ?
C7 C8 C9 120.9(5) y
C7 C8 H8 119.6 ?
C9 C8 H8 119.6 ?
C8 C9 C10 117.7(5) y
C8 C9 C12 120.1(5) y
C10 C9 C12 122.2(5) y
C11 C10 C9 120.7(5) y
C11 C10 H10 119.6 ?
C9 C10 H10 119.6 ?
C10 C11 C6 121.6(5) y
C10 C11 H11 119.2 ?
C6 C11 H11 119.2 ?
N2 C12 N4 124.8(5) y
N2 C12 C9 117.7(5) y
N4 C12 C9 117.5(4) y
N5 C13 N2 118.7(5) y
N5 C13 N3 117.1(5) y
N2 C13 N3 124.2(5) y
N6 C14 N3 117.0(5) y
N6 C14 N4 117.9(5) y
N3 C14 N4 125.1(4) y
C5 N1 C1 116.5(5) y
C12 N2 C13 116.1(4) y
C14 N3 C13 115.3(5) y
C14 N4 C12 114.4(4) y
C13 N5 H5A 120.0 ?
C13 N5 H5B 120.0 ?
H5A N5 H5B 120.0 ?
C14 N6 H6A 120.0 ?
C14 N6 H6B 120.0 ?
H6A N6 H6B 120.0 ?
C15 O2 H2A 109.5 ?
O1 C15 O2 121.3(5) y
O1 C15 C16 126.7(5) y
O2 C15 C16 112.0(5) y
C15 C16 C17 115.5(5) y
C15 C16 H16A 108.4 ?
C17 C16 H16A 108.4 ?
C15 C16 H16B 108.4 ?
C17 C16 H16B 108.4 ?
H16A C16 H16B 107.5 ?
C18 C17 C16 111.1(4) y
C18 C17 H17A 109.4 ?
C16 C17 H17A 109.4 ?
C18 C17 H17B 109.4 ?
C16 C17 H17B 109.4 ?
H17A C17 H17B 108.0 ?
C17 C18 C19 114.8(4) y
C17 C18 H18A 108.6 ?
C19 C18 H18A 108.6 ?
C17 C18 H18B 108.6 ?
C19 C18 H18B 108.6 ?
H18A C18 H18B 107.6 ?
C20 C19 C18 113.1(4) y
C20 C19 H19A 109.0 ?
C18 C19 H19A 109.0 ?
C20 C19 H19B 109.0 ?
C18 C19 H19B 109.0 ?
H19A C19 H19B 107.8 ?
C19 C20 C21 115.8(5) y
C19 C20 H20A 108.3 ?
C21 C20 H20A 108.3 ?
C19 C20 H20B 108.3 ?
C21 C20 H20B 108.3 ?
H20A C20 H20B 107.4 ?
C22 C21 C20 114.6(5) y
C22 C21 H21A 108.6 ?
C20 C21 H21A 108.6 ?
C22 C21 H21B 108.6 ?
C20 C21 H21B 108.6 ?
H21A C21 H21B 107.6 ?
C21 C22 C23 115.4(5) y
C21 C22 H22A 108.4 ?
C23 C22 H22A 108.4 ?
C21 C22 H22B 108.4 ?
C23 C22 H22B 108.4 ?
H22A C22 H22B 107.5 ?
C22 C23 H23A 109.5 ?
C22 C23 H23B 109.5 ?
H23A C23 H23B 109.5 ?
C22 C23 H23C 109.5 ?
H23A C23 H23C 109.5 ?
H23B C23 H23C 109.5 ?
C24 O4 H4A 109.5 ?
O3 C24 O4 121.5(5) y
O3 C24 C25 124.7(5) y
O4 C24 C25 113.9(5) y
C24 C25 C26 113.6(4) y
C24 C25 H25A 108.8 ?
C26 C25 H25A 108.8 ?
C24 C25 H25B 108.8 ?
C26 C25 H25B 108.8 ?
H25A C25 H25B 107.7 ?
C27 C26 C25 114.3(4) y
C27 C26 H26A 108.7 ?
C25 C26 H26A 108.7 ?
C27 C26 H26B 108.7 ?
C25 C26 H26B 108.7 ?
H26A C26 H26B 107.6 ?
C26 C27 C28 112.5(4) y
C26 C27 H27A 109.1 ?
C28 C27 H27A 109.1 ?
C26 C27 H27B 109.1 ?
C28 C27 H27B 109.1 ?
H27A C27 H27B 107.8 ?
C29 C28 C27 115.3(4) y
C29 C28 H28A 108.4 ?
C27 C28 H28A 108.4 ?
C29 C28 H28B 108.4 ?
C27 C28 H28B 108.4 ?
H28A C28 H28B 107.5 ?
C28 C29 C30 113.2(5) y
C28 C29 H29A 108.9 ?
C30 C29 H29A 108.9 ?
C28 C29 H29B 108.9 ?
C30 C29 H29B 108.9 ?
H29A C29 H29B 107.7 ?
C31 C30 C29 113.4(5) y
C31 C30 H30A 108.9 ?
C29 C30 H30A 108.9 ?
C31 C30 H30B 108.9 ?
C29 C30 H30B 108.9 ?
H30A C30 H30B 107.7 ?
C30 C31 C32 113.5(5) y
C30 C31 H31A 108.9 ?
C32 C31 H31A 108.9 ?
C30 C31 H31B 108.9 ?
C32 C31 H31B 108.9 ?
H31A C31 H31B 107.7 ?
C31 C32 H32A 109.5 ?
C31 C32 H32B 109.5 ?
H32A C32 H32B 109.5 ?
C31 C32 H32C 109.5 ?
H32A C32 H32C 109.5 ?
H32B C32 H32C 109.5 ?

loop_
_geom_bond_atom_site_label_1
_geom_bond_atom_site_label_2
_geom_bond_distance
_geom_bond_publ_flag
C1 N1 1.336(7) y
C1 C2 1.363(8) y
C1 H1 0.9500 ?
C2 C3 1.397(7) y
C2 H2 0.9500 ?
C3 C4 1.410(7) y
C3 C6 1.475(8) y
C4 C5 1.377(8) y
C4 H4 0.9500 ?
C5 N1 1.332(6) y
C5 H5 0.9500 ?
C6 C7 1.382(7) y
C6 C11 1.389(7) y
C7 C8 1.387(8) y
C7 H7 0.9500 ?
C8 C9 1.393(7) y
C8 H8 0.9500 ?
C9 C10 1.393(7) y
C9 C12 1.467(8) y
C10 C11 1.385(8) y
C10 H10 0.9500 ?
C11 H11 0.9500 ?
C12 N2 1.334(6) y
C12 N4 1.362(6) y
C13 N5 1.330(6) y
C13 N2 1.334(7) y
C13 N3 1.357(6) y
C14 N6 1.341(6) y
C14 N3 1.341(6) y
C14 N4 1.346(7) y
N5 H5A 0.8800 ?
N5 H5B 0.8800 ?
N6 H6A 0.8800 ?
N6 H6B 0.8800 ?
O1 C15 1.198(6) y
O2 C15 1.337(6) y
O2 H2A 0.8400 ?
C15 C16 1.477(8) y
C16 C17 1.525(7) y
C16 H16A 0.9900 ?
C16 H16B 0.9900 ?
C17 C18 1.513(7) y
C17 H17A 0.9900 ?
C17 H17B 0.9900 ?
C18 C19 1.527(7) y
C18 H18A 0.9900 ?
C18 H18B 0.9900 ?
C19 C20 1.506(7) y
C19 H19A 0.9900 ?
C19 H19B 0.9900 ?
C20 C21 1.519(7) y
C20 H20A 0.9900 ?
C20 H20B 0.9900 ?
C21 C22 1.486(8) y
C21 H21A 0.9900 ?
C21 H21B 0.9900 ?
C22 C23 1.512(8) y
C22 H22A 0.9900 ?
C22 H22B 0.9900 ?
C23 H23A 0.9800 ?
C23 H23B 0.9800 ?
C23 H23C 0.9800 ?
O3 C24 1.228(6) y
O4 C24 1.311(6) y
O4 H4A 0.8400 ?
C24 C25 1.477(8) y
C25 C26 1.522(7) y
C25 H25A 0.9900 ?
C25 H25B 0.9900 ?
C26 C27 1.516(7) y
C26 H26A 0.9900 ?
C26 H26B 0.9900 ?
C27 C28 1.517(7) y
C27 H27A 0.9900 ?
C27 H27B 0.9900 ?
C28 C29 1.507(7) y
C28 H28A 0.9900 ?
C28 H28B 0.9900 ?
C29 C30 1.533(7) y
C29 H29A 0.9900 ?
C29 H29B 0.9900 ?
C30 C31 1.509(8) y
C30 H30A 0.9900 ?
C30 H30B 0.9900 ?
C31 C32 1.526(8) y
C31 H31A 0.9900 ?
C31 H31B 0.9900 ?
C32 H32A 0.9800 ?
C32 H32B 0.9800 ?
C32 H32C 0.9800 ?

loop_
_geom_hbond_atom_site_label_D
_geom_hbond_atom_site_label_H
_geom_hbond_atom_site_label_A
_geom_hbond_distance_DH
_geom_hbond_distance_HA
_geom_hbond_distance_DA
_geom_hbond_angle_DHA
_geom_hbond_site_symmetry_A
N5 H5A O3 0.88 2.08 2.893(6) 153.4 6_575
N5 H5B O1 0.88 2.29 2.976(6) 134.3 2_665
N5 H5B O4 0.88 2.45 3.138(6) 134.9 .
N6 H6A O3 0.88 2.21 3.064(6) 163.5 .
N6 H6B N4 0.88 2.24 3.115(6) 173.4 2_656
O2 H2A N1 0.84 1.87 2.650(6) 154.8 .
O4 H4A N3 0.84 1.87 2.602(6) 145.4 .
